data_9004895
loop_
_publ_author_name
'Locock, A. J.'
'Burns, P. C.'
'Flynn, M.'

_publ_section_title
;
 Divalent transition metals and magnesium in structures
 that contain the autunite-type sheet
 Sample: MnUAs8
;
_journal_name_full 'The Canadian Mineralogist'
_journal_page_first 1699
_journal_page_last 1718
_journal_paper_doi 10.2113/gscanmin.42.6.1699
_journal_volume 42
_journal_year 2004
_chemical_formula_structural Mn[UO2AsO4]2(H2O)8
_chemical_formula_sum 'As2 H16 Mn O20 U2'
_space_group_IT_number 2
_symmetry_space_group_name_Hall '-P 1'
_symmetry_space_group_name_H-M 'P -1'
_cell_angle_alpha 75.012
_cell_angle_beta 84.136
_cell_angle_gamma 81.995
_cell_formula_units_Z 2
_cell_length_a 7.2244
_cell_length_b 9.9170
_cell_length_c 13.337
_cell_volume 911.832
_database_code_amcsd 0005991
_exptl_crystal_density_diffrn 3.704
_cod_original_formula_sum 'Mn U2 As2 O20 H16'
_cod_database_code 9004895
_amcsd_formula_title Mn[UO2AsO4]2(H2O)8

loop_
_space_group_symop_operation_xyz
x,y,z
-x,-y,-z

loop_
_atom_site_label
_atom_site_fract_x
_atom_site_fract_y
_atom_site_fract_z
_atom_site_U_iso_or_equiv
_atom_site_type_symbol
_atom_site_attached_hydrogens
Mn 0.32280 0.36060 0.25940 0.02100 Mn 0
U1 0.23470 0.69230 0.40090 0.01000 U 0
U2 0.22820 0.20010 -0.09140 0.01100 U 0
As1 0.25190 0.87200 0.12020 0.01100 As 0
As2 0.24650 0.37760 -0.37240 0.01200 As 0
O1 0.26180 0.04450 0.06690 0.02000 O 0
O2 0.19770 0.83370 0.46310 0.01800 O 0
O3 0.19030 0.33840 -0.02630 0.01900 O 0
O4 0.08760 0.81210 0.06850 0.01900 O 0
O5 0.45860 0.77720 0.09930 0.02100 O 0
O6 0.45460 0.28280 -0.38840 0.02100 O 0
O7 0.08230 0.31330 -0.42120 0.01900 O 0
O8 0.25890 0.54720 -0.43670 0.02100 O 0
O9 0.19920 0.85500 0.24850 0.02100 O 0
O10 0.27100 0.54630 0.33880 0.02200 O 0
O11 0.26810 0.06290 -0.15790 0.02300 O 0
O12 0.19220 0.37100 -0.24550 0.01900 O 0
Wat1 0.41330 0.17810 0.19570 0.03500 O 2
Wat2 0.57450 0.29110 0.34050 0.04100 O 2
Wat3 0.17270 0.22790 0.38840 0.04200 O 2
Wat4 0.07030 0.43170 0.17950 0.04500 O 2
Wat5 0.47820 0.48470 0.13000 0.04500 O 2
Wat6 0.95780 0.09060 0.29780 0.04300 O 2
Wat7 0.78270 0.27860 0.11530 0.05500 O 2
Wat8 0.37580 0.00680 0.59370 0.07900 O 2

loop_
_cod_changelog_entry_id
_cod_changelog_entry_author
_cod_changelog_entry_date
_cod_changelog_entry_text
1
;cod-tools version 3.8.0
Id: cif_guess_AMCSD_atom_types 9574 2023-05-10 09:00:05Z saulius
;
2023-05-10T18:49:40+03:00
;Derived atom types and hydrogen counts
from atom names that follow the AMCSD naming convention
(Wat == water, O-H == hydroxyl).
;

loop_
_cod_related_entry_id
_cod_related_entry_database
_cod_related_entry_code
1 AMCSD 0005991
